data_7215417
loop_
_publ_author_name
'Sengupta, Satirtha'
'Goswami, Arijit'
'Ganguly, Sumi'
'Bala, Sukhen'
'Bhunia, Manas Kumar'
'Mondal, Raju'

_publ_section_title
;
 Influence of chloro&#x22EF;chloro interaction and \p--\p stacking in 3D
 supramolecular framework construction
;
_journal_issue 20
_journal_name_full CrystEngComm
_journal_page_first 6136
_journal_paper_doi 10.1039/c1ce05345k
_journal_volume 13
_journal_year 2011
_chemical_formula_sum 'C52 H30 Cl12 N4 O14 Zn2'
_chemical_formula_weight 1490.94
_chemical_name_systematic
;
?
;
_space_group_IT_number 14
_symmetry_cell_setting monoclinic
_symmetry_space_group_name_Hall '-P 2ybc'
_symmetry_space_group_name_H-M 'P 1 21/c 1'
_atom_sites_solution_hydrogens geom
_atom_sites_solution_primary direct
_atom_sites_solution_secondary difmap
_audit_creation_method SHELXL-97
_cell_angle_alpha 90.00
_cell_angle_beta 101.2170(10)
_cell_angle_gamma 90.00
_cell_formula_units_Z 2
_cell_length_a 13.6683(5)
_cell_length_b 13.6285(5)
_cell_length_c 15.1486(6)
_cell_measurement_reflns_used 6889
_cell_measurement_temperature 120(2)
_cell_measurement_theta_max 26.2
_cell_measurement_theta_min 2.36
_cell_volume 2767.95(18)
_computing_cell_refinement 'Bruker APEX-2'
_computing_data_collection 'Bruker APEX-2'
_computing_data_reduction 'Bruker SHELXTL'
_computing_molecular_graphics 'Bruker SHELXTL'
_computing_publication_material 'Bruker SHELXTL'
_computing_structure_refinement 'SHELXL-97 (Sheldrick, 1997)'
_computing_structure_solution 'SHELXS-97 (Sheldrick, 1990)'
_diffrn_ambient_temperature 120(2)
_diffrn_detector_area_resol_mean 8
_diffrn_measured_fraction_theta_full 0.991
_diffrn_measured_fraction_theta_max 0.991
_diffrn_measurement_device_type 'Bruker APEX-2 CCD area detector'
_diffrn_measurement_method '/w scans'
_diffrn_radiation_monochromator graphite
_diffrn_radiation_source 'fine-focus sealed tube'
_diffrn_radiation_type MoK\a
_diffrn_radiation_wavelength 0.71073
_diffrn_reflns_av_R_equivalents 0.0522
_diffrn_reflns_av_sigmaI/netI 0.0418
_diffrn_reflns_limit_h_max 17
_diffrn_reflns_limit_h_min -16
_diffrn_reflns_limit_k_max 17
_diffrn_reflns_limit_k_min -17
_diffrn_reflns_limit_l_max 19
_diffrn_reflns_limit_l_min -19
_diffrn_reflns_number 35396
_diffrn_reflns_theta_full 27.29
_diffrn_reflns_theta_max 27.29
_diffrn_reflns_theta_min 1.52
_diffrn_standards_decay_% 0
_exptl_absorpt_coefficient_mu 1.518
_exptl_absorpt_correction_T_max 1.0000
_exptl_absorpt_correction_T_min 0.762074
_exptl_absorpt_correction_type multi-scan
_exptl_absorpt_process_details
;
SADABS v.2.03 (Bruker, 2001), R(int)=0.0652 before correction
;
_exptl_crystal_colour Colourless
_exptl_crystal_density_diffrn 1.789
_exptl_crystal_density_meas ?
_exptl_crystal_density_method 'not measured'
_exptl_crystal_description Plate
_exptl_crystal_F_000 1492
_exptl_crystal_size_max 0.28
_exptl_crystal_size_mid 0.26
_exptl_crystal_size_min 0.18
_refine_diff_density_max 0.483
_refine_diff_density_min -0.447
_refine_diff_density_rms 0.077
_refine_ls_extinction_method none
_refine_ls_goodness_of_fit_ref 1.032
_refine_ls_hydrogen_treatment constr
_refine_ls_matrix_type full
_refine_ls_number_parameters 446
_refine_ls_number_reflns 6174
_refine_ls_number_restraints 0
_refine_ls_restrained_S_all 1.032
_refine_ls_R_factor_all 0.0648
_refine_ls_R_factor_gt 0.0428
_refine_ls_shift/su_max 0.000
_refine_ls_shift/su_mean 0.000
_refine_ls_structure_factor_coef Fsqd
_refine_ls_weighting_details 'calc w=1/[\s^2^(Fo^2^)+(0.0339P)^2^+4.1469P] where P=(Fo^2^+2Fc^2^)/3'
_refine_ls_weighting_scheme calc
_refine_ls_wR_factor_gt 0.0918
_refine_ls_wR_factor_ref 0.0997
_reflns_number_gt 4713
_reflns_number_total 6174
_reflns_threshold_expression I>2\s(I)
_cod_data_source_file c1ce05345k.txt
_cod_data_source_block 10ssg022_0m
_cod_depositor_comments
;
The following automatic conversions were performed:

'_symmetry_cell_setting' value 'Monoclinic' changed to 'monoclinic'
according to
/usr/data/users/saulius/automatic-downloads/retrospective/RSC/lib/dictionaries/cif_core.dic
dictionary named 'cif_core.dic' version 2.4.2 from 2011-04-26.

Automatic conversion script
Id: cif_fix_values 2281 2013-09-26 08:29:07Z andrius 

The following automatic conversions were performed:

'_exptl_crystal_density_meas' value 'not measured' was changed to '?'
- the value is perceived as not measured.

Automatic conversion script
Id: cif_fix_values 3008 2015-01-20 13:52:24Z robertas 
;
_cod_original_sg_symbol_H-M P2(1)/c
_cod_database_code 7215417

loop_
_symmetry_equiv_pos_as_xyz
'x, y, z'
'-x, y+1/2, -z+1/2'
'-x, -y, -z'
'x, -y-1/2, z-1/2'

loop_
_atom_site_label
_atom_site_type_symbol
_atom_site_fract_x
_atom_site_fract_y
_atom_site_fract_z
_atom_site_U_iso_or_equiv
_atom_site_adp_type
_atom_site_occupancy
_atom_site_symmetry_multiplicity
_atom_site_calc_flag
_atom_site_refinement_flags
_atom_site_disorder_assembly
_atom_site_disorder_group
Zn1 Zn 0.13028(3) 0.03911(3) 0.13466(2) 0.02612(11) Uani 1 1 d . . .
Cl1A Cl 0.37814(7) 0.17413(6) 0.01058(5) 0.0396(2) Uani 1 1 d . . .
Cl1 Cl -0.07639(8) 0.17680(7) 0.31177(6) 0.0492(2) Uani 1 1 d . . .
O1A O 0.24236(16) 0.03184(16) 0.05368(13) 0.0315(5) Uani 1 1 d . A .
O1 O 0.01371(16) 0.03227(17) 0.21366(14) 0.0338(5) Uani 1 1 d . A .
N1 N 0.23827(18) 0.01860(18) 0.24718(16) 0.0252(5) Uani 1 1 d . A .
C1A C 0.3321(2) -0.0089(2) -0.06228(19) 0.0272(7) Uani 1 1 d . A .
C1 C -0.1393(2) -0.0110(2) 0.2606(2) 0.0316(7) Uani 1 1 d . A .
O1WB O 0.0926(3) -0.0973(3) 0.0968(3) 0.0252(10) Uani 0.50 1 d P A 1
H1WA H 0.0393 -0.1112 0.1109 0.038 Uiso 0.50 1 calc PR A 1
O1WA O 0.0557(4) -0.0625(4) 0.0524(4) 0.0442(13) Uani 0.50 1 d P A 2
H1WB H 0.0908 -0.0823 0.0179 0.066 Uiso 0.50 1 calc PR A 2
Cl2A Cl 0.54983(7) 0.18221(6) -0.09280(5) 0.0400(2) Uani 1 1 d . . .
Cl2 Cl -0.23508(7) 0.18128(8) 0.42879(7) 0.0574(3) Uani 1 1 d . . .
C2A C 0.3942(2) 0.0750(2) -0.05495(19) 0.0288(7) Uani 1 1 d . . .
C2 C -0.1498(2) 0.0739(3) 0.3118(2) 0.0349(8) Uani 1 1 d . . .
O2A O 0.1906(2) -0.0951(2) -0.03497(17) 0.0516(7) Uani 1 1 d . A .
O2 O -0.0698(2) -0.0988(2) 0.1538(2) 0.0745(11) Uani 1 1 d . A .
N2 N 0.0958(19) 0.176(2) 0.0970(16) 0.045(6) Uani 0.50 1 d P A 1
N2' N 0.0894(15) 0.180(2) 0.0912(13) 0.023(4) Uiso 0.50 1 d P A 2
Cl3 Cl -0.36092(7) -0.17787(7) 0.31867(6) 0.0450(2) Uani 1 1 d . . .
Cl3A Cl 0.45079(7) -0.16982(7) -0.23754(6) 0.0419(2) Uani 1 1 d . . .
O3 O -0.20507(17) -0.17297(17) 0.21489(15) 0.0382(6) Uani 1 1 d . . .
H3A H -0.1614 -0.1686 0.1848 0.057 Uiso 1 1 calc R . .
O3A O 0.29516(16) -0.17118(15) -0.13326(13) 0.0300(5) Uani 1 1 d . . .
H3AA H 0.2493 -0.1675 -0.1056 0.045 Uiso 1 1 calc R . .
C3A C 0.4715(2) 0.0809(2) -0.1020(2) 0.0321(7) Uani 1 1 d . . .
C3 C -0.2222(3) 0.0789(3) 0.3641(2) 0.0402(9) Uani 1 1 d . . .
C4A C 0.4293(2) -0.0762(2) -0.1668(2) 0.0324(7) Uani 1 1 d . . .
C4 C -0.2864(3) 0.0007(3) 0.3668(2) 0.0411(9) Uani 1 1 d . . .
H4A H -0.3345 0.0041 0.4025 0.049 Uiso 1 1 calc R . .
C5A C 0.4894(3) 0.0053(3) -0.1578(2) 0.0335(7) Uani 1 1 d . . .
H5AA H 0.5417 0.0097 -0.1888 0.040 Uiso 1 1 calc R . .
C5 C -0.2789(2) -0.0815(3) 0.3166(2) 0.0344(8) Uani 1 1 d . . .
C6A C 0.3515(2) -0.0852(2) -0.12038(19) 0.0292(7) Uani 1 1 d . . .
C6 C -0.2073(2) -0.0887(2) 0.2634(2) 0.0316(7) Uani 1 1 d . . .
C7A C 0.2499(2) -0.0236(2) -0.0106(2) 0.0314(7) Uani 1 1 d . . .
C7 C -0.0588(3) -0.0250(3) 0.2058(2) 0.0373(8) Uani 1 1 d . . .
C8 C 0.2825(2) 0.0940(2) 0.2961(2) 0.0321(7) Uani 1 1 d . . .
H8A H 0.2608 0.1573 0.2798 0.039 Uiso 1 1 calc R A .
C9 C 0.3593(2) 0.0815(3) 0.3701(2) 0.0362(8) Uani 1 1 d . A .
H9A H 0.3886 0.1358 0.4019 0.043 Uiso 1 1 calc R . .
C10 C 0.3923(2) -0.0124(2) 0.3967(2) 0.0301(7) Uani 1 1 d . . .
C11 C 0.3449(3) -0.0901(2) 0.3457(2) 0.0372(8) Uani 1 1 d . A .
H11A H 0.3642 -0.1544 0.3609 0.045 Uiso 1 1 calc R . .
C12 C 0.2695(3) -0.0720(2) 0.2729(2) 0.0364(8) Uani 1 1 d . . .
H12A H 0.2389 -0.1251 0.2401 0.044 Uiso 1 1 calc R A .
C13 C 0.4736(2) -0.0332(2) 0.4734(2) 0.0320(7) Uani 1 1 d . . .
H13A H 0.4895 -0.0988 0.4858 0.048 Uiso 1 1 calc R . .
C14 C 0.1490(12) 0.2202(14) 0.0288(14) 0.024(3) Uani 0.50 1 d P A 1
H14A H 0.1992 0.1845 0.0100 0.029 Uiso 0.50 1 calc PR A 1
C14' C 0.1232(11) 0.2295(17) 0.0428(14) 0.032(4) Uani 0.50 1 d P A 2
H14B H 0.1739 0.2018 0.0181 0.038 Uiso 0.50 1 calc PR A 2
C15 C 0.1254(9) 0.3128(9) -0.0070(7) 0.028(2) Uani 0.50 1 d P A 1
H15A H 0.1572 0.3380 -0.0510 0.033 Uiso 0.50 1 calc PR A 1
C15' C 0.0969(9) 0.3265(9) 0.0169(8) 0.030(3) Uani 0.50 1 d P A 2
H15B H 0.1293 0.3602 -0.0225 0.036 Uiso 0.50 1 calc PR A 2
C16 C 0.0530(8) 0.3675(9) 0.0242(7) 0.023(2) Uani 0.50 1 d P A 1
C16' C 0.0207(8) 0.3709(10) 0.0522(8) 0.031(2) Uani 0.50 1 d P A 2
C17 C 0.0018(10) 0.3222(12) 0.0841(8) 0.029(3) Uani 0.50 1 d P A 1
H17A H -0.0500 0.3541 0.1040 0.035 Uiso 0.50 1 calc PR A 1
C17' C -0.0189(12) 0.3189(14) 0.1138(9) 0.045(4) Uani 0.50 1 d P A 2
H17C H -0.0669 0.3474 0.1416 0.054 Uiso 0.50 1 calc PR A 2
C18 C 0.0293(13) 0.2315(14) 0.1123(8) 0.033(3) Uani 0.50 1 d P A 1
H18A H -0.0090 0.2049 0.1508 0.040 Uiso 0.50 1 calc PR A 1
C18' C 0.0129(13) 0.2228(12) 0.1351(9) 0.031(3) Uani 0.50 1 d P A 2
H18B H -0.0142 0.1865 0.1765 0.037 Uiso 0.50 1 calc PR A 2
C19 C 0.0321(6) 0.4679(6) -0.0118(6) 0.0281(14) Uani 0.50 1 d P . 1
H19A H 0.0672 0.4883 -0.0553 0.042 Uiso 0.50 1 calc PR . 1
C19' C -0.0146(7) 0.4727(8) 0.0292(6) 0.0383(17) Uani 0.50 1 d P . 2
H19D H -0.0615 0.4985 0.0597 0.057 Uiso 0.50 1 calc PR . 2

loop_
_atom_site_aniso_label
_atom_site_aniso_U_11
_atom_site_aniso_U_22
_atom_site_aniso_U_33
_atom_site_aniso_U_23
_atom_site_aniso_U_13
_atom_site_aniso_U_12
Zn1 0.02727(19) 0.02285(18) 0.02554(18) -0.00033(14) -0.00151(13) 0.00005(15)
Cl1A 0.0506(5) 0.0337(4) 0.0340(4) -0.0058(3) 0.0072(4) -0.0092(4)
Cl1 0.0581(6) 0.0427(5) 0.0444(5) -0.0159(4) 0.0040(4) -0.0068(4)
O1A 0.0404(13) 0.0292(12) 0.0251(11) -0.0031(9) 0.0066(9) -0.0077(10)
O1 0.0283(12) 0.0358(13) 0.0350(12) -0.0066(10) 0.0004(9) -0.0018(10)
N1 0.0257(13) 0.0250(14) 0.0234(12) 0.0024(10) 0.0016(10) 0.0014(10)
C1A 0.0349(18) 0.0255(16) 0.0192(13) 0.0024(12) 0.0002(12) -0.0036(13)
C1 0.0337(18) 0.0342(18) 0.0252(15) -0.0030(13) 0.0015(13) -0.0006(14)
O1WB 0.028(2) 0.022(2) 0.023(2) 0.0041(18) -0.0017(18) -0.0009(18)
O1WA 0.043(3) 0.047(3) 0.044(3) -0.015(3) 0.010(3) -0.016(3)
Cl2A 0.0435(5) 0.0386(5) 0.0353(4) 0.0096(4) 0.0010(4) -0.0121(4)
Cl2 0.0430(5) 0.0720(7) 0.0520(6) -0.0299(5) -0.0034(4) 0.0158(5)
C2A 0.0360(18) 0.0270(16) 0.0204(14) 0.0016(12) -0.0022(12) -0.0014(13)
C2 0.0361(19) 0.0371(19) 0.0278(16) -0.0006(14) -0.0029(14) 0.0016(15)
O2A 0.0612(17) 0.0531(17) 0.0455(14) -0.0230(13) 0.0228(13) -0.0299(14)
O2 0.089(2) 0.067(2) 0.085(2) -0.0497(18) 0.0580(19) -0.0487(18)
N2 0.048(8) 0.026(6) 0.047(8) 0.002(4) -0.028(5) 0.007(4)
Cl3 0.0358(5) 0.0550(6) 0.0433(5) 0.0154(4) 0.0052(4) -0.0038(4)
Cl3A 0.0443(5) 0.0461(5) 0.0344(4) -0.0097(4) 0.0053(4) 0.0085(4)
O3 0.0389(14) 0.0384(14) 0.0387(13) 0.0003(11) 0.0114(11) -0.0048(11)
O3A 0.0355(12) 0.0314(12) 0.0225(10) -0.0039(9) 0.0040(9) 0.0002(10)
C3A 0.0355(18) 0.0325(17) 0.0247(15) 0.0069(13) -0.0030(13) -0.0058(14)
C3 0.0310(18) 0.053(2) 0.0324(17) -0.0101(16) -0.0050(14) 0.0117(17)
C4A 0.0382(19) 0.0340(18) 0.0226(15) -0.0001(13) -0.0004(13) 0.0061(15)
C4 0.0285(18) 0.063(2) 0.0301(17) 0.0001(17) 0.0022(14) 0.0097(17)
C5A 0.0351(19) 0.044(2) 0.0209(15) 0.0032(13) 0.0029(13) 0.0006(15)
C5 0.0285(17) 0.045(2) 0.0273(16) 0.0076(15) -0.0009(13) 0.0011(15)
C6A 0.0348(18) 0.0286(17) 0.0214(14) 0.0018(12) -0.0019(13) -0.0013(13)
C6 0.0326(18) 0.0323(18) 0.0276(15) 0.0015(13) 0.0001(13) 0.0025(14)
C7A 0.0392(19) 0.0299(18) 0.0233(15) -0.0020(13) 0.0016(13) -0.0031(14)
C7 0.044(2) 0.037(2) 0.0304(17) -0.0054(14) 0.0050(14) -0.0065(16)
C8 0.0335(18) 0.0260(17) 0.0339(17) 0.0000(13) -0.0008(14) 0.0025(14)
C9 0.0348(19) 0.0334(18) 0.0354(17) -0.0069(15) -0.0052(14) -0.0022(15)
C10 0.0255(16) 0.0384(19) 0.0258(15) 0.0014(13) 0.0036(12) 0.0016(13)
C11 0.042(2) 0.0272(18) 0.0360(18) -0.0001(14) -0.0077(15) 0.0073(15)
C12 0.0403(19) 0.0272(17) 0.0360(17) -0.0013(14) -0.0068(15) -0.0010(14)
C13 0.0323(17) 0.0363(19) 0.0261(15) 0.0030(13) 0.0028(13) 0.0033(14)
C14 0.011(7) 0.022(6) 0.040(6) 0.008(4) 0.009(4) 0.003(4)
C14' 0.010(8) 0.037(6) 0.046(8) -0.003(5) 0.000(6) 0.010(6)
C15 0.030(6) 0.027(5) 0.027(5) 0.001(4) 0.008(3) 0.006(4)
C15' 0.032(8) 0.031(6) 0.028(6) -0.002(5) 0.006(4) 0.004(5)
C16 0.021(6) 0.023(5) 0.025(5) -0.004(4) 0.005(4) 0.003(5)
C16' 0.024(6) 0.026(5) 0.041(7) -0.007(5) 0.000(4) 0.011(5)
C17 0.036(6) 0.027(5) 0.024(6) -0.002(6) 0.003(4) 0.016(5)
C17' 0.055(8) 0.040(6) 0.040(8) 0.000(6) 0.012(5) 0.026(5)
C18 0.043(7) 0.048(6) 0.011(5) 0.008(5) 0.010(4) -0.013(5)
C18' 0.038(6) 0.027(5) 0.034(7) 0.011(4) 0.021(5) 0.018(4)
C19 0.028(4) 0.024(4) 0.032(4) 0.004(3) 0.005(3) 0.007(3)
C19' 0.026(4) 0.039(6) 0.048(5) -0.001(4) 0.003(4) 0.003(4)

loop_
_atom_type_symbol
_atom_type_description
_atom_type_scat_dispersion_real
_atom_type_scat_dispersion_imag
_atom_type_scat_source
C C 0.0033 0.0016 'International Tables Vol C Tables 4.2.6.8 and 6.1.1.4'
H H 0.0000 0.0000 'International Tables Vol C Tables 4.2.6.8 and 6.1.1.4'
N N 0.0061 0.0033 'International Tables Vol C Tables 4.2.6.8 and 6.1.1.4'
O O 0.0106 0.0060 'International Tables Vol C Tables 4.2.6.8 and 6.1.1.4'
Cl Cl 0.1484 0.1585 'International Tables Vol C Tables 4.2.6.8 and 6.1.1.4'
Zn Zn 0.2839 1.4301 'International Tables Vol C Tables 4.2.6.8 and 6.1.1.4'

loop_
_geom_angle_atom_site_label_1
_geom_angle_atom_site_label_2
_geom_angle_atom_site_label_3
_geom_angle
_geom_angle_site_symmetry_1
N2 Zn1 O1WB 140.0(7) .
N2 Zn1 O1WA 114.1(7) .
O1WB Zn1 O1WA 25.91(17) .
N2 Zn1 N1 117.5(7) .
O1WB Zn1 N1 102.57(14) .
O1WA Zn1 N1 128.41(19) .
N2 Zn1 N2' 2.4(13) .
O1WB Zn1 N2' 137.6(6) .
O1WA Zn1 N2' 111.7(6) .
N1 Zn1 N2' 119.9(6) .
N2 Zn1 O1A 92.0(8) .
O1WB Zn1 O1A 88.01(14) .
O1WA Zn1 O1A 86.90(16) .
N1 Zn1 O1A 89.44(9) .
N2' Zn1 O1A 92.3(5) .
N2 Zn1 O1 92.3(8) .
O1WB Zn1 O1 86.69(14) .
O1WA Zn1 O1 88.51(16) .
N1 Zn1 O1 91.31(9) .
N2' Zn1 O1 91.9(5) .
O1A Zn1 O1 174.68(8) .
C7A O1A Zn1 130.4(2) .
C7 O1 Zn1 128.9(2) .
C12 N1 C8 117.5(3) .
C12 N1 Zn1 120.4(2) .
C8 N1 Zn1 122.0(2) .
C2A C1A C6A 117.3(3) .
C2A C1A C7A 124.4(3) .
C6A C1A C7A 118.3(3) .
C2 C1 C6 117.2(3) .
C2 C1 C7 124.4(3) .
C6 C1 C7 118.3(3) .
Zn1 O1WB H1WA 109.5 .
Zn1 O1WA H1WB 109.5 .
C3A C2A C1A 120.8(3) .
C3A C2A Cl1A 116.6(2) .
C1A C2A Cl1A 122.6(3) .
C3 C2 C1 120.9(3) .
C3 C2 Cl1 116.2(3) .
C1 C2 Cl1 122.9(3) .
C18 N2 C14 111(2) .
C18 N2 Zn1 132(2) .
C14 N2 Zn1 117.1(17) .
C14' N2' C18' 118(2) .
C14' N2' Zn1 128.8(17) .
C18' N2' Zn1 113.4(13) .
C6 O3 H3A 109.5 .
C6A O3A H3AA 109.5 .
C5A C3A C2A 120.9(3) .
C5A C3A Cl2A 117.5(3) .
C2A C3A Cl2A 121.6(3) .
C2 C3 C4 120.4(3) .
C2 C3 Cl2 121.7(3) .
C4 C3 Cl2 117.9(3) .
C5A C4A C6A 121.6(3) .
C5A C4A Cl3A 119.2(3) .
C6A C4A Cl3A 119.2(3) .
C5 C4 C3 119.7(3) .
C5 C4 H4A 120.1 .
C3 C4 H4A 120.1 .
C4A C5A C3A 119.3(3) .
C4A C5A H5AA 120.4 .
C3A C5A H5AA 120.4 .
C4 C5 C6 121.3(3) .
C4 C5 Cl3 119.5(3) .
C6 C5 Cl3 119.3(3) .
C4A C6A O3A 117.3(3) .
C4A C6A C1A 120.2(3) .
O3A C6A C1A 122.5(3) .
O3 C6 C5 117.7(3) .
O3 C6 C1 121.9(3) .
C5 C6 C1 120.4(3) .
O1A C7A O2A 122.9(3) .
O1A C7A C1A 120.5(3) .
O2A C7A C1A 116.6(3) .
O1 C7 O2 123.4(3) .
O1 C7 C1 121.2(3) .
O2 C7 C1 115.4(3) .
N1 C8 C9 122.7(3) .
N1 C8 H8A 118.6 .
C9 C8 H8A 118.6 .
C10 C9 C8 119.9(3) .
C10 C9 H9A 120.1 .
C8 C9 H9A 120.1 .
C9 C10 C11 116.7(3) .
C9 C10 C13 124.0(3) .
C11 C10 C13 119.3(3) .
C12 C11 C10 120.1(3) .
C12 C11 H11A 119.9 .
C10 C11 H11A 119.9 .
N1 C12 C11 123.0(3) .
N1 C12 H12A 118.5 .
C11 C12 H12A 118.5 .
C13 C13 C10 125.8(4) 3_656
C13 C13 H13A 117.1 3_656
C10 C13 H13A 117.1 .
C15 C14 N2 121.8(14) .
C15 C14 H14A 119.1 .
N2 C14 H14A 119.1 .
N2' C14' C15' 127.9(15) .
N2' C14' H14B 116.0 .
C15' C14' H14B 116.0 .
C14 C15 C16 118.7(11) .
C14 C15 H15A 120.6 .
C16 C15 H15A 120.6 .
C16' C15' C14' 118.0(11) .
C16' C15' H15B 121.0 .
C14' C15' H15B 121.0 .
C15 C16 C17 117.7(10) .
C15 C16 C19 117.9(10) .
C17 C16 C19 124.4(11) .
C17' C16' C15' 117.5(10) .
C17' C16' C19' 119.4(11) .
C15' C16' C19' 123.1(12) .
C18 C17 C16 118.2(12) .
C18 C17 H17A 120.9 .
C16 C17 H17A 120.9 .
C16' C17' C18' 119.8(11) .
C16' C17' H17C 120.1 .
C18' C17' H17C 120.1 .
N2 C18 C17 132.5(17) .
N2 C18 H18A 113.7 .
C17 C18 H18A 113.7 .
C17' C18' N2' 119.1(15) .
C17' C18' H18B 120.5 .
N2' C18' H18B 120.5 .
C19 C19 C16 126.6(14) 3_565
C19 C19 H19A 116.7 3_565
C16 C19 H19A 116.7 .
C19' C19' C16' 125.1(17) 3_565
C19' C19' H19D 117.4 3_565
C16' C19' H19D 117.4 .

loop_
_geom_bond_atom_site_label_1
_geom_bond_atom_site_label_2
_geom_bond_distance
_geom_bond_site_symmetry_2
Zn1 N2 1.98(3) .
Zn1 O1WB 1.985(4) .
Zn1 O1WA 2.005(5) .
Zn1 N1 2.045(2) .
Zn1 N2' 2.07(3) .
Zn1 O1A 2.143(2) .
Zn1 O1 2.173(2) .
Cl1A C2A 1.715(3) .
Cl1 C2 1.725(4) .
O1A C7A 1.252(4) .
O1 C7 1.249(4) .
N1 C12 1.339(4) .
N1 C8 1.340(4) .
C1A C2A 1.416(4) .
C1A C6A 1.420(4) .
C1A C7A 1.503(5) .
C1 C2 1.416(5) .
C1 C6 1.416(5) .
C1 C7 1.514(5) .
O1WB H1WA 0.8200 .
O1WA H1WB 0.8200 .
Cl2A C3A 1.736(3) .
Cl2 C3 1.733(4) .
C2A C3A 1.388(5) .
C2 C3 1.384(5) .
O2A C7A 1.275(4) .
O2 C7 1.269(4) .
N2 C18 1.24(3) .
N2 C14 1.50(4) .
N2' C14' 1.16(4) .
N2' C18' 1.46(2) .
Cl3 C5 1.732(4) .
Cl3A C4A 1.728(3) .
O3 C6 1.367(4) .
O3 H3A 0.8200 .
O3A C6A 1.395(4) .
O3A H3AA 0.8200 .
C3A C5A 1.384(5) .
C3 C4 1.386(5) .
C4A C5A 1.373(5) .
C4A C6A 1.390(5) .
C4 C5 1.369(5) .
C4 H4A 0.9300 .
C5A H5AA 0.9300 .
C5 C6 1.386(5) .
C8 C9 1.390(4) .
C8 H8A 0.9300 .
C9 C10 1.390(5) .
C9 H9A 0.9300 .
C10 C11 1.394(5) .
C10 C13 1.471(4) .
C11 C12 1.378(4) .
C11 H11A 0.9300 .
C12 H12A 0.9300 .
C13 C13 1.329(6) 3_656
C13 H13A 0.9300 .
C14 C15 1.39(2) .
C14 H14A 0.9300 .
C14' C15' 1.41(3) .
C14' H14B 0.9300 .
C15 C16 1.392(12) .
C15 H15A 0.9300 .
C15' C16' 1.397(13) .
C15' H15B 0.9300 .
C16 C17 1.393(14) .
C16 C19 1.480(16) .
C16' C17' 1.366(16) .
C16' C19' 1.487(18) .
C17 C18 1.34(3) .
C17 H17A 0.9300 .
C17' C18' 1.40(3) .
C17' H17C 0.9300 .
C18 H18A 0.9300 .
C18' H18B 0.9300 .
C19 C19 1.337(15) 3_565
C19 H19A 0.9300 .
C19' C19' 1.278(17) 3_565
C19' H19D 0.9300 .
